data_4080789
loop_
_publ_author_name
'Buil, Mar\?\'ia L.'
'Esteruelas, Miguel A.'
'Fern\'andez, Israel'
'Izquierdo, Susana'
'O\~nate, Enrique'

_publ_section_title
;
 Cationic Dihydride Boryl and Dihydride Silyl Osmium(IV) NHC Complexes: A
 Marked Diagonal Relationship
;
_journal_issue 9
_journal_name_full Organometallics
_journal_page_first 2744
_journal_paper_doi 10.1021/om400188z
_journal_volume 32
_journal_year 2013
_chemical_formula_sum 'C44 H64 B F3 N2 O5 Os S'
_chemical_formula_weight 991.04
_chemical_name_systematic
; 
 ? 
;
_space_group_IT_number 9
_symmetry_cell_setting monoclinic
_symmetry_space_group_name_Hall 'C -2yc'
_symmetry_space_group_name_H-M 'C 1 c 1'
_atom_sites_solution_hydrogens geom
_atom_sites_solution_primary direct
_atom_sites_solution_secondary difmap
_audit_creation_method SHELXL-97
_cell_angle_alpha 90.00
_cell_angle_beta 114.327(3)
_cell_angle_gamma 90.00
_cell_formula_units_Z 4
_cell_length_a 24.428(6)
_cell_length_b 10.520(2)
_cell_length_c 19.509(4)
_cell_measurement_reflns_used 5426
_cell_measurement_temperature 100(2)
_cell_measurement_theta_max 27
_cell_measurement_theta_min 2
_cell_volume 4568.3(17)
_computing_cell_refinement 'SAINT+ v. 7.56a (Bruker AXS, 2008)'
_computing_data_collection 'apex2 v. 7.0 (Bruker AXS, 2009)'
_computing_data_reduction 'SAINT+ v. 7.56a (Bruker AXS, 2008)'
_computing_molecular_graphics 'XP, SHELXTL v. 6.14 (Bruker, 2000)'
_computing_publication_material 'XCIF, SHELXTL v. 6.14 (Bruker, 2000)'
_computing_structure_refinement 'SHELXL-97 (Sheldrick, 1997)'
_computing_structure_solution 'SHELXS-97 (Sheldrick, 1990)'
_diffrn_ambient_temperature 100(2)
_diffrn_detector_area_resol_mean 8.33
_diffrn_measured_fraction_theta_full 0.982
_diffrn_measured_fraction_theta_max 0.920
_diffrn_measurement_device_type 'Bruker APEX DUO system'
_diffrn_measurement_method '\w rotations with narrow frames'
_diffrn_radiation_monochromator graphite
_diffrn_radiation_source 'normal-focus sealed tube'
_diffrn_radiation_type MoK\a
_diffrn_radiation_wavelength 0.71073
_diffrn_reflns_av_R_equivalents 0.0367
_diffrn_reflns_av_sigmaI/netI 0.0595
_diffrn_reflns_limit_h_max 32
_diffrn_reflns_limit_h_min -31
_diffrn_reflns_limit_k_max 14
_diffrn_reflns_limit_k_min -13
_diffrn_reflns_limit_l_max 25
_diffrn_reflns_limit_l_min -26
_diffrn_reflns_number 20285
_diffrn_reflns_theta_full 27.50
_diffrn_reflns_theta_max 28.48
_diffrn_reflns_theta_min 1.83
_diffrn_standards_decay_% 0
_exptl_absorpt_coefficient_mu 2.893
_exptl_absorpt_correction_T_max 0.862
_exptl_absorpt_correction_T_min 0.706
_exptl_absorpt_correction_type multi-scan
_exptl_absorpt_process_details
;
Absorption correction performed with SADABS program. This is based on the
method of Blessing: Blessing, R. H., Acta Crystallogr., Sect. A 1995, 51, 33.

SADABS: Area-Detector Absorption Correction. Bruker-AXS 
within SAINT+ package, v. 6.1 (2000).
;
_exptl_crystal_colour colorless
_exptl_crystal_density_diffrn 1.441
_exptl_crystal_density_method 'not measured'
_exptl_crystal_description 'irregular block'
_exptl_crystal_F_000 2024
_exptl_crystal_size_max 0.13
_exptl_crystal_size_mid 0.12
_exptl_crystal_size_min 0.05
_refine_diff_density_max 1.778
_refine_diff_density_min -1.125
_refine_diff_density_rms 0.129
_refine_ls_abs_structure_details 'Flack H D (1983), Acta Cryst. A39, 876-881'
_refine_ls_abs_structure_Flack 0.345(9)
_refine_ls_extinction_method none
_refine_ls_goodness_of_fit_ref 1.028
_refine_ls_hydrogen_treatment mixed
_refine_ls_matrix_type full
_refine_ls_number_parameters 467
_refine_ls_number_reflns 9938
_refine_ls_number_restraints 92
_refine_ls_restrained_S_all 1.032
_refine_ls_R_factor_all 0.0565
_refine_ls_R_factor_gt 0.0445
_refine_ls_shift/su_max 0.023
_refine_ls_shift/su_mean 0.001
_refine_ls_structure_factor_coef Fsqd
_refine_ls_weighting_details 'calc w=1/[\s^2^(Fo^2^)+(0.0568P)^2^+8.7104P] where P=(Fo^2^+2Fc^2^)/3'
_refine_ls_weighting_scheme calc
_refine_ls_wR_factor_gt 0.0982
_refine_ls_wR_factor_ref 0.1040
_reflns_number_gt 8646
_reflns_number_total 9938
_reflns_threshold_expression >2sigma(I)
_cod_data_source_file om400188z_si_002.cif
_cod_data_source_block enrique100b
_cod_original_cell_volume 4568.4(17)
_cod_original_sg_symbol_H-M Cc
_cod_database_code 4080789

loop_
_symmetry_equiv_pos_as_xyz
'x, y, z'
'x, -y, z+1/2'
'x+1/2, y+1/2, z'
'x+1/2, -y+1/2, z+1/2'

loop_
_atom_site_label
_atom_site_type_symbol
_atom_site_fract_x
_atom_site_fract_y
_atom_site_fract_z
_atom_site_U_iso_or_equiv
_atom_site_adp_type
_atom_site_occupancy
_atom_site_symmetry_multiplicity
_atom_site_calc_flag
_atom_site_refinement_flags
_atom_site_disorder_assembly
_atom_site_disorder_group
Os Os 0.28805(4) 0.69079(2) 0.18857(4) 0.02399(7) Uani 1 1 d D . .
H01B H 0.320(2) 0.593(5) 0.256(2) 0.029 Uiso 0.50 1 d PD A 1
H02B H 0.255(2) 0.817(3) 0.195(3) 0.029 Uiso 0.50 1 d PD B 1
H01A H 0.314(3) 0.619(5) 0.2670(17) 0.029 Uiso 0.50 1 d PD C 2
H02A H 0.255(2) 0.823(2) 0.178(3) 0.029 Uiso 0.50 1 d PD D 2
S1 S 0.07365(11) 0.4223(2) 0.97171(12) 0.0392(5) Uani 1 1 d D . .
F1 F 0.0099(4) 0.3630(10) 1.0443(8) 0.159(5) Uani 1 1 d . . .
F2 F 0.1051(4) 0.3767(6) 1.1139(3) 0.081(2) Uani 1 1 d . . .
F3 F 0.0686(3) 0.2154(6) 1.0430(4) 0.082(2) Uani 1 1 d . . .
N1 N 0.3614(3) 0.9368(5) 0.2505(3) 0.0263(12) Uani 1 1 d . . .
N2 N 0.4150(3) 0.7725(5) 0.3026(3) 0.0271(13) Uani 1 1 d . . .
O3B O 0.1385(3) 0.4039(10) 0.9916(7) 0.0377(11) Uiso 0.50 1 d PD E 1
O4B O 0.0616(5) 0.5485(8) 0.9901(7) 0.0377(11) Uiso 0.50 1 d PD E 1
O5B O 0.0372(4) 0.3805(10) 0.8969(5) 0.0377(11) Uiso 0.50 1 d PD E 1
O3A O 0.0194(4) 0.3668(10) 0.9133(6) 0.0377(11) Uiso 0.50 1 d PD E 2
O4A O 0.0710(5) 0.5559(7) 0.9798(7) 0.0377(11) Uiso 0.50 1 d PD E 2
O5A O 0.1285(3) 0.3690(10) 0.9778(7) 0.0377(11) Uiso 0.50 1 d PD E 2
B1B B 0.2429(4) 0.6724(9) 0.2598(5) 0.024(2) Uiso 0.50 1 d PD F 1
O1B O 0.1951(4) 0.5925(9) 0.2385(5) 0.0404(14) Uiso 0.50 1 d PD F 1
O2B O 0.2511(4) 0.7308(9) 0.3258(5) 0.0404(14) Uiso 0.50 1 d PD F 1
C1B C 0.1684(4) 0.5918(8) 0.2917(5) 0.0298(16) Uiso 0.50 1 d PD F 1
C2B C 0.1028(4) 0.6316(17) 0.2508(9) 0.0601(19) Uiso 0.50 1 d PD F 1
H2B1 H 0.0986 0.7215 0.2610 0.090 Uiso 0.50 1 calc PR F 1
H2B2 H 0.0779 0.5799 0.2686 0.090 Uiso 0.50 1 calc PR F 1
H2B3 H 0.0897 0.6191 0.1966 0.090 Uiso 0.50 1 calc PR F 1
C3B C 0.1705(7) 0.4542(10) 0.3200(8) 0.0601(19) Uiso 0.50 1 d PD F 1
H3B1 H 0.1666 0.3946 0.2797 0.090 Uiso 0.50 1 calc PR F 1
H3B2 H 0.1373 0.4409 0.3352 0.090 Uiso 0.50 1 calc PR F 1
H3B3 H 0.2088 0.4397 0.3633 0.090 Uiso 0.50 1 calc PR F 1
C4B C 0.2079(4) 0.6850(9) 0.3531(5) 0.0298(16) Uiso 0.50 1 d PD F 1
C5B C 0.1732(7) 0.8001(12) 0.3636(10) 0.0601(19) Uiso 0.50 1 d PD F 1
H5B1 H 0.2017 0.8661 0.3925 0.090 Uiso 0.50 1 calc PR F 1
H5B2 H 0.1491 0.7735 0.3908 0.090 Uiso 0.50 1 calc PR F 1
H5B3 H 0.1466 0.8339 0.3142 0.090 Uiso 0.50 1 calc PR F 1
C6B C 0.2428(7) 0.6217(15) 0.4293(5) 0.0601(19) Uiso 0.50 1 d PD F 1
H6B1 H 0.2553 0.5363 0.4215 0.090 Uiso 0.50 1 calc PR F 1
H6B2 H 0.2172 0.6155 0.4567 0.090 Uiso 0.50 1 calc PR F 1
H6B3 H 0.2785 0.6726 0.4585 0.090 Uiso 0.50 1 calc PR F 1
B1A B 0.2327(4) 0.7066(9) 0.2485(5) 0.024(2) Uiso 0.50 1 d PD F 2
O1A O 0.1822(4) 0.6306(9) 0.2257(5) 0.0404(14) Uiso 0.50 1 d PD F 2
O2A O 0.2366(4) 0.7816(9) 0.3083(5) 0.0404(14) Uiso 0.50 1 d PD F 2
C1A C 0.1470(4) 0.6679(9) 0.2652(5) 0.0298(16) Uiso 0.50 1 d PD F 2
C2A C 0.0971(5) 0.7594(13) 0.2153(8) 0.0601(19) Uiso 0.50 1 d PD F 2
H2A1 H 0.1139 0.8449 0.2183 0.090 Uiso 0.50 1 calc PR F 2
H2A2 H 0.0650 0.7617 0.2330 0.090 Uiso 0.50 1 calc PR F 2
H2A3 H 0.0809 0.7298 0.1631 0.090 Uiso 0.50 1 calc PR F 2
C3A C 0.1197(6) 0.5480(11) 0.2807(8) 0.0601(19) Uiso 0.50 1 d PD F 2
H3A1 H 0.0982 0.5017 0.2336 0.090 Uiso 0.50 1 calc PR F 2
H3A2 H 0.0915 0.5706 0.3028 0.090 Uiso 0.50 1 calc PR F 2
H3A3 H 0.1516 0.4940 0.3159 0.090 Uiso 0.50 1 calc PR F 2
C4A C 0.1946(4) 0.7323(9) 0.3365(4) 0.0298(16) Uiso 0.50 1 d PD F 2
C5A C 0.1699(7) 0.8389(13) 0.3678(9) 0.0601(19) Uiso 0.50 1 d PD F 2
H5A1 H 0.2027 0.8775 0.4110 0.090 Uiso 0.50 1 calc PR F 2
H5A2 H 0.1397 0.8047 0.3838 0.090 Uiso 0.50 1 calc PR F 2
H5A3 H 0.1514 0.9033 0.3288 0.090 Uiso 0.50 1 calc PR F 2
C6A C 0.2306(6) 0.6379(13) 0.3981(7) 0.0601(19) Uiso 0.50 1 d PD F 2
H6A1 H 0.2466 0.5709 0.3765 0.090 Uiso 0.50 1 calc PR F 2
H6A2 H 0.2044 0.5998 0.4194 0.090 Uiso 0.50 1 calc PR F 2
H6A3 H 0.2639 0.6823 0.4378 0.090 Uiso 0.50 1 calc PR F 2
C7 C 0.3592(3) 0.8068(6) 0.2485(4) 0.0236(14) Uani 1 1 d . F .
C8 C 0.4155(4) 0.9802(7) 0.3049(4) 0.0333(17) Uani 1 1 d . F .
H8 H 0.4269 1.0664 0.3169 0.040 Uiso 1 1 calc R . .
C9 C 0.4481(4) 0.8797(7) 0.3370(4) 0.0273(17) Uani 1 1 d . F .
H9 H 0.4872 0.8804 0.3766 0.033 Uiso 1 1 calc R . .
C10 C 0.3183(3) 1.0200(7) 0.1930(4) 0.0220(14) Uani 1 1 d . F .
C11 C 0.2724(4) 1.0789(8) 0.2069(4) 0.038(2) Uani 1 1 d D . .
C12B C 0.2578(7) 1.0582(17) 0.2736(7) 0.035(3) Uiso 0.50 1 d PD F 1
H12B H 0.2732 0.9727 0.2953 0.042 Uiso 0.50 1 calc PR F 1
C13B C 0.1917(7) 1.066(2) 0.2578(11) 0.052(3) Uiso 0.50 1 d PD F 1
H13D H 0.1784 1.1545 0.2492 0.078 Uiso 0.50 1 calc PR F 1
H13E H 0.1856 1.0322 0.3009 0.078 Uiso 0.50 1 calc PR F 1
H13F H 0.1683 1.0154 0.2129 0.078 Uiso 0.50 1 calc PR F 1
C14B C 0.2931(8) 1.1582(19) 0.3298(11) 0.052(3) Uiso 0.50 1 d PD F 1
H14D H 0.3358 1.1508 0.3400 0.078 Uiso 0.50 1 calc PR F 1
H14E H 0.2880 1.1461 0.3767 0.078 Uiso 0.50 1 calc PR F 1
H14F H 0.2785 1.2428 0.3094 0.078 Uiso 0.50 1 calc PR F 1
C12A C 0.2794(7) 1.0825(17) 0.2877(7) 0.035(3) Uiso 0.50 1 d PD F 2
H12A H 0.3013 1.0032 0.3123 0.042 Uiso 0.50 1 calc PR F 2
C13A C 0.3163(8) 1.1930(17) 0.3333(11) 0.052(3) Uiso 0.50 1 d PD F 2
H13A H 0.3585 1.1810 0.3424 0.078 Uiso 0.50 1 calc PR F 2
H13B H 0.3129 1.1971 0.3816 0.078 Uiso 0.50 1 calc PR F 2
H13C H 0.3013 1.2723 0.3056 0.078 Uiso 0.50 1 calc PR F 2
C14A C 0.2190(7) 1.0777(18) 0.2918(11) 0.052(3) Uiso 0.50 1 d PD F 2
H14A H 0.2244 1.0901 0.3440 0.078 Uiso 0.50 1 calc PR F 2
H14B H 0.2003 0.9948 0.2739 0.078 Uiso 0.50 1 calc PR F 2
H14C H 0.1931 1.1450 0.2602 0.078 Uiso 0.50 1 calc PR F 2
C15 C 0.2318(4) 1.1505(7) 0.1491(5) 0.039(2) Uani 1 1 d . F .
H15 H 0.1992 1.1890 0.1558 0.047 Uiso 1 1 calc R . .
C16 C 0.2367(4) 1.1683(8) 0.0823(5) 0.042(2) Uani 1 1 d . . .
H16 H 0.2080 1.2184 0.0436 0.051 Uiso 1 1 calc R F .
C17 C 0.2839(4) 1.1125(9) 0.0719(5) 0.039(2) Uani 1 1 d . F .
H17 H 0.2864 1.1224 0.0249 0.047 Uiso 1 1 calc R . .
C18 C 0.3279(3) 1.0422(7) 0.1283(5) 0.0298(17) Uani 1 1 d . . .
C19 C 0.3833(4) 0.9942(9) 0.1179(6) 0.046(2) Uani 1 1 d . F .
H19 H 0.3964 0.9115 0.1451 0.055 Uiso 1 1 calc R . .
C20 C 0.3714(5) 0.9745(10) 0.0341(6) 0.064(3) Uani 1 1 d . . .
H20A H 0.3638 1.0570 0.0085 0.096 Uiso 1 1 calc R F .
H20B H 0.3362 0.9195 0.0099 0.096 Uiso 1 1 calc R . .
H20C H 0.4065 0.9346 0.0310 0.096 Uiso 1 1 calc R . .
C21 C 0.4333(4) 1.0898(11) 0.1521(6) 0.066(3) Uani 1 1 d . . .
H21A H 0.4204 1.1722 0.1272 0.099 Uiso 1 1 calc R F .
H21B H 0.4689 1.0606 0.1455 0.099 Uiso 1 1 calc R . .
H21C H 0.4431 1.0987 0.2059 0.099 Uiso 1 1 calc R . .
C22 C 0.4429(3) 0.6484(7) 0.3176(4) 0.0291(16) Uani 1 1 d . F .
C23 C 0.4413(3) 0.5762(7) 0.3777(4) 0.0330(17) Uani 1 1 d . . .
C24 C 0.4109(4) 0.6204(8) 0.4265(4) 0.0394(19) Uani 1 1 d . F .
H24 H 0.3804 0.6861 0.3980 0.047 Uiso 1 1 calc R . .
C25 C 0.3788(5) 0.5135(10) 0.4478(5) 0.058(3) Uani 1 1 d . . .
H25A H 0.3474 0.4777 0.4022 0.087 Uiso 1 1 calc R F .
H25B H 0.3605 0.5471 0.4804 0.087 Uiso 1 1 calc R . .
H25C H 0.4078 0.4469 0.4747 0.087 Uiso 1 1 calc R . .
C26 C 0.4583(6) 0.6837(10) 0.4976(5) 0.064(3) Uani 1 1 d . . .
H26A H 0.4903 0.6225 0.5244 0.095 Uiso 1 1 calc R F .
H26B H 0.4393 0.7111 0.5306 0.095 Uiso 1 1 calc R . .
H26C H 0.4755 0.7577 0.4830 0.095 Uiso 1 1 calc R . .
C27 C 0.4708(5) 0.4598(11) 0.3903(6) 0.059(3) Uani 1 1 d . F .
H27 H 0.4681 0.4055 0.4276 0.071 Uiso 1 1 calc R . .
C28 C 0.5037(4) 0.4188(8) 0.3515(5) 0.044(2) Uani 1 1 d . . .
H28 H 0.5250 0.3405 0.3640 0.053 Uiso 1 1 calc R F .
C29 C 0.5051(4) 0.4935(8) 0.2945(5) 0.0408(19) Uani 1 1 d . F .
H29 H 0.5274 0.4657 0.2673 0.049 Uiso 1 1 calc R . .
C30 C 0.4746(3) 0.6089(7) 0.2755(4) 0.0310(16) Uani 1 1 d . . .
C31 C 0.4798(4) 0.6912(8) 0.2145(4) 0.0350(17) Uani 1 1 d . F .
H31 H 0.4426 0.7442 0.1918 0.042 Uiso 1 1 calc R . .
C32 C 0.5333(5) 0.7800(9) 0.2465(6) 0.051(2) Uani 1 1 d . . .
H32A H 0.5322 0.8257 0.2897 0.076 Uiso 1 1 calc R F .
H32B H 0.5317 0.8411 0.2078 0.076 Uiso 1 1 calc R . .
H32C H 0.5705 0.7306 0.2627 0.076 Uiso 1 1 calc R . .
C33 C 0.4845(5) 0.6117(12) 0.1527(5) 0.064(3) Uani 1 1 d . . .
H33A H 0.4813 0.6668 0.1107 0.095 Uiso 1 1 calc R F .
H33B H 0.4520 0.5490 0.1353 0.095 Uiso 1 1 calc R . .
H33C H 0.5233 0.5677 0.1721 0.095 Uiso 1 1 calc R . .
C34B C 0.2202(4) 0.7248(8) 0.0643(6) 0.0289(9) Uiso 0.50 1 d PGD F 1
C35B C 0.2779(4) 0.7324(8) 0.0669(6) 0.0289(9) Uiso 0.50 1 d PG F 1
H35B H 0.2899 0.8059 0.0485 0.035 Uiso 0.50 1 calc PR F 1
C36B C 0.3178(3) 0.6322(9) 0.0965(6) 0.0289(9) Uiso 0.50 1 d PG F 1
H36B H 0.3572 0.6374 0.0983 0.035 Uiso 0.50 1 calc PR F 1
C37B C 0.3002(4) 0.5246(8) 0.1234(6) 0.0289(9) Uiso 0.50 1 d PGD F 1
C38B C 0.2425(4) 0.5171(8) 0.1208(6) 0.0289(9) Uiso 0.50 1 d PG F 1
H38B H 0.2304 0.4435 0.1392 0.035 Uiso 0.50 1 calc PR F 1
C39B C 0.2025(3) 0.6172(9) 0.0912(6) 0.0289(9) Uiso 0.50 1 d PG F 1
H39B H 0.1631 0.6120 0.0894 0.035 Uiso 0.50 1 calc PR F 1
C40B C 0.1756(6) 0.8284(13) 0.0246(7) 0.040(3) Uiso 0.50 1 d PD F 1
H40B H 0.1996 0.9084 0.0332 0.048 Uiso 0.50 1 calc PR F 1
C41B C 0.1456(8) 0.8115(18) -0.0592(8) 0.050(2) Uiso 0.50 1 d PD F 1
H41D H 0.1761 0.8094 -0.0797 0.075 Uiso 0.50 1 calc PR F 1
H41E H 0.1181 0.8826 -0.0816 0.075 Uiso 0.50 1 calc PR F 1
H41F H 0.1230 0.7316 -0.0711 0.075 Uiso 0.50 1 calc PR F 1
C42B C 0.1300(10) 0.852(2) 0.0575(11) 0.050(2) Uiso 0.50 1 d PD F 1
H42D H 0.1089 0.9320 0.0380 0.075 Uiso 0.50 1 calc PR F 1
H42E H 0.1507 0.8565 0.1125 0.075 Uiso 0.50 1 calc PR F 1
H42F H 0.1009 0.7819 0.0434 0.075 Uiso 0.50 1 calc PR F 1
C43B C 0.3426(8) 0.4125(14) 0.1518(11) 0.052(3) Uiso 0.50 1 d PD F 1
H43D H 0.3366 0.3547 0.1099 0.078 Uiso 0.50 1 calc PR F 1
H43E H 0.3345 0.3673 0.1905 0.078 Uiso 0.50 1 calc PR F 1
H43F H 0.3842 0.4431 0.1732 0.078 Uiso 0.50 1 calc PR F 1
C34A C 0.2385(4) 0.6890(8) 0.0638(5) 0.0289(9) Uiso 0.50 1 d PGD F 2
C35A C 0.2987(4) 0.6796(8) 0.0766(5) 0.0289(9) Uiso 0.50 1 d PG F 2
H35A H 0.3157 0.7396 0.0546 0.035 Uiso 0.50 1 calc PR F 2
C36A C 0.3339(3) 0.5824(9) 0.1214(6) 0.0289(9) Uiso 0.50 1 d PG F 2
H36A H 0.3750 0.5760 0.1302 0.035 Uiso 0.50 1 calc PR F 2
C37A C 0.3089(4) 0.4946(8) 0.1535(5) 0.0289(9) Uiso 0.50 1 d PGD F 2
C38A C 0.2487(4) 0.5040(9) 0.1407(6) 0.0289(9) Uiso 0.50 1 d PG F 2
H38A H 0.2317 0.4439 0.1627 0.035 Uiso 0.50 1 calc PR F 2
C39A C 0.2135(3) 0.6012(10) 0.0959(6) 0.0289(9) Uiso 0.50 1 d PG F 2
H39A H 0.1724 0.6076 0.0871 0.035 Uiso 0.50 1 calc PR F 2
C40A C 0.2013(6) 0.7906(12) 0.0098(7) 0.040(3) Uiso 0.50 1 d PD F 2
H40A H 0.2289 0.8601 0.0089 0.048 Uiso 0.50 1 calc PR F 2
C41A C 0.1742(8) 0.7299(18) -0.0672(8) 0.050(2) Uiso 0.50 1 d PD F 2
H41A H 0.1406 0.6753 -0.0711 0.075 Uiso 0.50 1 calc PR F 2
H41B H 0.2048 0.6788 -0.0748 0.075 Uiso 0.50 1 calc PR F 2
H41C H 0.1598 0.7964 -0.1058 0.075 Uiso 0.50 1 calc PR F 2
C42A C 0.1541(8) 0.8478(19) 0.0312(10) 0.050(2) Uiso 0.50 1 d PD F 2
H42A H 0.1556 0.9407 0.0284 0.075 Uiso 0.50 1 calc PR F 2
H42B H 0.1617 0.8225 0.0827 0.075 Uiso 0.50 1 calc PR F 2
H42C H 0.1144 0.8175 -0.0034 0.075 Uiso 0.50 1 calc PR F 2
C43A C 0.3480(8) 0.3855(15) 0.1975(11) 0.052(3) Uiso 0.50 1 d PD F 2
H43A H 0.3354 0.3071 0.1679 0.078 Uiso 0.50 1 calc PR F 2
H43B H 0.3437 0.3751 0.2450 0.078 Uiso 0.50 1 calc PR F 2
H43C H 0.3900 0.4036 0.2081 0.078 Uiso 0.50 1 calc PR F 2
C44 C 0.0637(5) 0.3423(10) 1.0480(7) 0.057(3) Uani 1 1 d . E .

loop_
_atom_site_aniso_label
_atom_site_aniso_U_11
_atom_site_aniso_U_22
_atom_site_aniso_U_33
_atom_site_aniso_U_23
_atom_site_aniso_U_13
_atom_site_aniso_U_12
Os 0.02815(12) 0.02197(11) 0.02212(11) -0.0035(2) 0.01063(8) -0.0067(2)
S1 0.0412(12) 0.0418(12) 0.0221(10) -0.0031(9) 0.0004(9) 0.0185(10)
F1 0.106(7) 0.154(8) 0.285(14) 0.105(9) 0.149(9) 0.052(6)
F2 0.138(6) 0.076(4) 0.033(3) -0.004(3) 0.039(4) -0.006(4)
F3 0.065(4) 0.049(4) 0.100(5) 0.018(3) 0.002(4) -0.018(3)
N1 0.035(3) 0.015(3) 0.023(3) 0.003(2) 0.007(3) 0.002(2)
N2 0.035(3) 0.022(3) 0.017(3) 0.002(2) 0.003(3) -0.002(3)
C7 0.031(4) 0.019(3) 0.015(3) 0.006(3) 0.003(3) -0.001(3)
C8 0.039(4) 0.030(4) 0.016(3) -0.006(3) -0.004(3) -0.010(3)
C9 0.033(4) 0.020(4) 0.017(4) 0.004(3) -0.001(3) -0.004(3)
C10 0.022(4) 0.018(4) 0.021(4) -0.001(3) 0.003(3) -0.007(3)
C11 0.056(6) 0.019(4) 0.046(5) 0.000(4) 0.028(5) 0.001(4)
C15 0.032(4) 0.022(3) 0.064(6) 0.002(4) 0.020(4) 0.004(3)
C16 0.032(4) 0.035(5) 0.043(5) 0.002(4) 0.000(4) 0.010(3)
C17 0.048(5) 0.042(5) 0.018(4) 0.010(3) 0.002(4) 0.007(4)
C18 0.027(4) 0.021(4) 0.031(4) 0.005(3) 0.002(3) 0.001(3)
C19 0.049(5) 0.036(5) 0.067(6) 0.016(4) 0.037(5) 0.013(4)
C20 0.088(8) 0.054(6) 0.083(8) -0.001(5) 0.069(7) 0.003(6)
C21 0.042(5) 0.096(9) 0.057(6) 0.036(6) 0.018(5) 0.012(6)
C22 0.034(4) 0.023(3) 0.021(4) 0.002(3) 0.002(3) 0.001(3)
C23 0.037(4) 0.029(4) 0.026(4) 0.012(3) 0.006(3) 0.002(3)
C24 0.053(5) 0.035(4) 0.030(4) 0.013(3) 0.017(4) 0.014(4)
C25 0.064(6) 0.070(7) 0.040(5) 0.015(5) 0.022(5) -0.002(5)
C26 0.099(9) 0.064(7) 0.032(5) -0.001(5) 0.032(5) 0.007(6)
C27 0.064(7) 0.064(7) 0.039(6) 0.025(5) 0.012(6) 0.010(6)
C28 0.057(6) 0.032(4) 0.040(5) 0.002(4) 0.016(4) 0.009(4)
C29 0.046(5) 0.038(4) 0.035(5) -0.004(4) 0.014(4) 0.001(4)
C30 0.036(4) 0.027(4) 0.024(4) -0.002(3) 0.005(3) -0.001(3)
C31 0.035(4) 0.038(4) 0.033(4) -0.004(3) 0.016(3) -0.010(4)
C32 0.057(6) 0.053(6) 0.048(5) -0.007(4) 0.027(5) -0.021(5)
C33 0.061(6) 0.101(9) 0.023(5) 0.007(5) 0.012(4) -0.027(6)
C44 0.049(6) 0.051(6) 0.084(8) 0.012(5) 0.040(6) 0.005(5)

loop_
_atom_type_symbol
_atom_type_description
_atom_type_scat_dispersion_real
_atom_type_scat_dispersion_imag
_atom_type_scat_source
C C 0.0033 0.0016 'International Tables Vol C Tables 4.2.6.8 and 6.1.1.4'
H H 0.0000 0.0000 'International Tables Vol C Tables 4.2.6.8 and 6.1.1.4'
B B 0.0013 0.0007 'International Tables Vol C Tables 4.2.6.8 and 6.1.1.4'
N N 0.0061 0.0033 'International Tables Vol C Tables 4.2.6.8 and 6.1.1.4'
O O 0.0106 0.0060 'International Tables Vol C Tables 4.2.6.8 and 6.1.1.4'
F F 0.0171 0.0103 'International Tables Vol C Tables 4.2.6.8 and 6.1.1.4'
S S 0.1246 0.1234 'International Tables Vol C Tables 4.2.6.8 and 6.1.1.4'
Os Os -1.2165 7.6030 'International Tables Vol C Tables 4.2.6.8 and 6.1.1.4'

loop_
_geom_angle_atom_site_label_1
_geom_angle_atom_site_label_2
_geom_angle_atom_site_label_3
_geom_angle
C7 Os B1B 103.2(3)
C7 Os B1A 102.7(3)
B1B Os B1A 12.0(3)
C7 Os C39A 162.2(3)
B1B Os C39A 91.3(4)
B1A Os C39A 89.3(4)
C7 Os C38A 152.4(3)
B1B Os C38A 86.7(3)
B1A Os C38A 92.2(4)
C39A Os C38A 36.82(17)
C7 Os C34A 125.5(3)
B1B Os C34A 121.5(4)
B1A Os C34A 114.8(3)
C39A Os C34A 36.72(16)
C38A Os C34A 65.6(2)
C7 Os C37B 120.5(3)
B1B Os C37B 121.8(4)
B1A Os C37B 129.2(4)
C39A Os C37B 57.0(3)
C38A Os C37B 37.7(3)
C34A Os C37B 61.0(3)
C7 Os C38B 155.8(3)
B1B Os C38B 92.7(4)
B1A Os C38B 96.5(4)
C39A Os C38B 28.9(4)
C38A Os C38B 9.7(3)
C34A Os C38B 55.9(3)
C37B Os C38B 35.87(15)
C7 Os C36B 98.0(3)
B1B Os C36B 156.4(4)
B1A Os C36B 159.1(3)
C39A Os C36B 70.1(3)
C38A Os C36B 69.7(3)
C34A Os C36B 49.0(3)
C37B Os C36B 35.69(14)
C38B Os C36B 64.0(2)
C7 Os C37A 117.7(3)
B1B Os C37A 110.8(3)
B1A Os C37A 120.2(3)
C39A Os C37A 65.0(2)
C38A Os C37A 35.81(14)
C34A Os C37A 75.8(2)
C37B Os C37A 15.7(3)
C38B Os C37A 38.3(4)
C36B Os C37A 48.8(3)
C7 Os C39B 159.8(3)
B1B Os C39B 88.3(4)
B1A Os C39B 85.1(3)
C39A Os C39B 6.9(4)
C38A Os C39B 42.8(4)
C34A Os C39B 36.5(3)
C37B Os C39B 63.8(2)
C38B Os C39B 35.44(16)
C36B Os C39B 74.6(2)
C37A Os C39B 71.9(3)
C7 Os C35A 99.9(3)
B1B Os C35A 155.9(3)
B1A Os C35A 150.4(3)
C39A Os C35A 64.8(2)
C38A Os C35A 75.8(2)
C34A Os C35A 35.64(13)
C37B Os C35A 48.2(3)
C38B Os C35A 68.0(3)
C36B Os C35A 17.2(2)
C37A Os C35A 63.06(18)
C39B Os C35A 67.6(3)
C7 Os H01B 85(2)
B1B Os H01B 67(2)
B1A Os H01B 79(2)
C39A Os H01B 111(2)
C38A Os H01B 76(2)
C34A Os H01B 139(2)
C37B Os H01B 80(2)
C38B Os H01B 85(2)
C36B Os H01B 106(2)
C37A Os H01B 65(2)
C39B Os H01B 115(2)
C35A Os H01B 123(2)
C7 Os H02B 78.2(19)
B1B Os H02B 67(2)
B1A Os H02B 55(2)
C39A Os H02B 99(2)
C38A Os H02B 129.0(19)
C34A Os H02B 92(2)
C37B Os H02B 152(2)
C38B Os H02B 125(2)
C36B Os H02B 129(2)
C37A Os H02B 164(2)
C39B Os H02B 92(2)
C35A Os H02B 112(2)
H01B Os H02B 124(4)
C7 Os H01A 80(2)
B1B Os H01A 55(2)
B1A Os H01A 66(2)
C39A Os H01A 117(2)
C38A Os H01A 85(2)
C34A Os H01A 150(2)
C37B Os H01A 95(2)
C38B Os H01A 95(2)
C36B Os H01A 120(2)
C37A Os H01A 79(2)
C39B Os H01A 120(2)
C35A Os H01A 137(2)
H01B Os H01A 14.8(7)
H02B Os H01A 110(4)
C7 Os H02A 80(2)
B1B Os H02A 78(2)
B1A Os H02A 66(2)
C39A Os H02A 94(2)
C38A Os H02A 128(2)
C34A Os H02A 81(2)
C37B Os H02A 142(2)
C38B Os H02A 122(2)
C36B Os H02A 117(2)
C37A Os H02A 156(2)
C39B Os H02A 87(2)
C35A Os H02A 100(2)
H01B Os H02A 136(4)
H02B Os H02A 12.2(7)
H01A Os H02A 122(4)
O5A S1 O4A 118.0(6)
O5A S1 O5B 97.7(6)
O4A S1 O5B 112.4(7)
O5A S1 O4B 129.2(7)
O4A S1 O4B 14.9(7)
O5B S1 O4B 115.7(6)
O5A S1 O3A 115.4(5)
O4A S1 O3A 114.4(6)
O5B S1 O3A 26.0(5)
O4B S1 O3A 110.5(7)
O5A S1 O3B 18.2(6)
O4A S1 O3B 101.1(7)
O5B S1 O3B 112.1(5)
O4B S1 O3B 111.2(5)
O3A S1 O3B 132.7(6)
O5A S1 C44 101.0(6)
O4A S1 C44 110.0(6)
O5B S1 C44 117.2(6)
O4B S1 C44 96.5(6)
O3A S1 C44 94.0(6)
O3B S1 C44 102.4(6)
C7 N1 C8 111.3(6)
C7 N1 C10 124.5(6)
C8 N1 C10 123.0(6)
C7 N2 C9 110.6(6)
C7 N2 C22 128.6(6)
C9 N2 C22 120.2(6)
O1B B1B O2B 109.9(7)
O1B B1B Os 118.2(6)
O2B B1B Os 131.9(7)
B1B O1B C1B 111.8(6)
B1B O2B C4B 110.6(6)
O1B C1B C2B 108.2(7)
O1B C1B C4B 103.6(5)
C2B C1B C4B 114.7(7)
O1B C1B C3B 107.9(7)
C2B C1B C3B 108.4(7)
C4B C1B C3B 113.6(7)
O2B C4B C6B 107.7(7)
O2B C4B C5B 108.2(7)
C6B C4B C5B 109.4(7)
O2B C4B C1B 104.1(5)
C6B C4B C1B 113.5(7)
C5B C4B C1B 113.6(7)
O2A B1A O1A 110.2(7)
O2A B1A Os 132.2(7)
O1A B1A Os 117.5(6)
B1A O1A C1A 108.9(6)
B1A O2A C4A 107.7(6)
O1A C1A C3A 107.1(6)
O1A C1A C2A 109.1(6)
C3A C1A C2A 110.3(5)
O1A C1A C4A 102.1(5)
C3A C1A C4A 114.3(7)
C2A C1A C4A 113.4(7)
C1A C2A H2A1 109.5
C1A C2A H2A2 109.5
H2A1 C2A H2A2 109.5
C1A C2A H2A3 109.5
H2A1 C2A H2A3 109.5
H2A2 C2A H2A3 109.5
C1A C3A H3A1 109.5
C1A C3A H3A2 109.5
H3A1 C3A H3A2 109.5
C1A C3A H3A3 109.5
H3A1 C3A H3A3 109.5
H3A2 C3A H3A3 109.5
O2A C4A C5A 110.5(6)
O2A C4A C6A 105.2(6)
C5A C4A C6A 111.2(5)
O2A C4A C1A 101.6(5)
C5A C4A C1A 114.2(7)
C6A C4A C1A 113.4(7)
C4A C5A H5A1 109.5
C4A C5A H5A2 109.5
H5A1 C5A H5A2 109.5
C4A C5A H5A3 109.5
H5A1 C5A H5A3 109.5
H5A2 C5A H5A3 109.5
C4A C6A H6A1 109.5
C4A C6A H6A2 109.5
H6A1 C6A H6A2 109.5
C4A C6A H6A3 109.5
H6A1 C6A H6A3 109.5
H6A2 C6A H6A3 109.5
N1 C7 N2 102.9(6)
N1 C7 Os 128.7(5)
N2 C7 Os 128.1(5)
C9 C8 N1 107.4(6)
C9 C8 H8 126.3
N1 C8 H8 126.3
C8 C9 N2 107.7(7)
C8 C9 H9 126.1
N2 C9 H9 126.1
C18 C10 C11 123.2(7)
C18 C10 N1 117.2(6)
C11 C10 N1 119.5(6)
C15 C11 C10 116.4(7)
C15 C11 C12B 116.2(10)
C10 C11 C12B 126.8(9)
C15 C11 C12A 124.9(10)
C10 C11 C12A 117.2(9)
C12B C11 C12A 20.9(8)
C11 C12B C14B 105.1(13)
C11 C12B C13B 115.5(13)
C14B C12B C13B 110.7(9)
C11 C12B H12B 108.4
C14B C12B H12B 108.4
C13B C12B H12B 108.4
C14A C12A C13A 110.6(9)
C14A C12A C11 111.1(12)
C13A C12A C11 114.6(14)
C14A C12A H12A 106.7
C13A C12A H12A 106.7
C11 C12A H12A 106.7
C12A C13A H13A 109.5
C12A C13A H13B 109.5
H13A C13A H13B 109.5
C12A C13A H13C 109.5
H13A C13A H13C 109.5
H13B C13A H13C 109.5
C12A C14A H14A 109.5
C12A C14A H14B 109.5
H14A C14A H14B 109.5
C12A C14A H14C 109.5
H14A C14A H14C 109.5
H14B C14A H14C 109.5
C16 C15 C11 122.5(8)
C16 C15 H15 118.7
C11 C15 H15 118.7
C15 C16 C17 119.1(8)
C15 C16 H16 120.4
C17 C16 H16 120.4
C16 C17 C18 122.0(8)
C16 C17 H17 119.0
C18 C17 H17 119.0
C17 C18 C10 116.1(7)
C17 C18 C19 120.5(8)
C10 C18 C19 123.4(7)
C21 C19 C18 108.6(8)
C21 C19 C20 108.8(8)
C18 C19 C20 113.0(8)
C21 C19 H19 108.8
C18 C19 H19 108.8
C20 C19 H19 108.8
C19 C20 H20A 109.5
C19 C20 H20B 109.5
H20A C20 H20B 109.5
C19 C20 H20C 109.5
H20A C20 H20C 109.5
H20B C20 H20C 109.5
C19 C21 H21A 109.5
C19 C21 H21B 109.5
H21A C21 H21B 109.5
C19 C21 H21C 109.5
H21A C21 H21C 109.5
H21B C21 H21C 109.5
C30 C22 C23 122.6(7)
C30 C22 N2 118.4(6)
C23 C22 N2 118.8(7)
C27 C23 C22 115.5(8)
C27 C23 C24 121.1(7)
C22 C23 C24 123.4(7)
C23 C24 C25 112.9(7)
C23 C24 C26 108.6(8)
C25 C24 C26 110.6(7)
C23 C24 H24 108.2
C25 C24 H24 108.2
C26 C24 H24 108.2
C24 C25 H25A 109.5
C24 C25 H25B 109.5
H25A C25 H25B 109.5
C24 C25 H25C 109.5
H25A C25 H25C 109.5
H25B C25 H25C 109.5
C24 C26 H26A 109.5
C24 C26 H26B 109.5
H26A C26 H26B 109.5
C24 C26 H26C 109.5
H26A C26 H26C 109.5
H26B C26 H26C 109.5
C28 C27 C23 123.7(9)
C28 C27 H27 118.1
C23 C27 H27 118.1
C29 C28 C27 118.6(9)
C29 C28 H28 120.7
C27 C28 H28 120.7
C28 C29 C30 121.7(8)
C28 C29 H29 119.1
C30 C29 H29 119.1
C29 C30 C22 117.7(7)
C29 C30 C31 119.8(7)
C22 C30 C31 122.3(7)
C33 C31 C32 109.6(7)
C33 C31 C30 111.6(7)
C32 C31 C30 111.4(7)
C33 C31 H31 108.1
C32 C31 H31 108.1
C30 C31 H31 108.1
C31 C32 H32A 109.5
C31 C32 H32B 109.5
H32A C32 H32B 109.5
C31 C32 H32C 109.5
H32A C32 H32C 109.5
H32B C32 H32C 109.5
C31 C33 H33A 109.5
C31 C33 H33B 109.5
H33A C33 H33B 109.5
C31 C33 H33C 109.5
H33A C33 H33C 109.5
H33B C33 H33C 109.5
C35B C34B C39B 120.0
C35B C34B C40B 118.9(8)
C39B C34B C40B 120.7(8)
C35B C34B Os 72.2(3)
C39B C34B Os 71.4(3)
C40B C34B Os 134.2(8)
C36B C35B C34B 120.0
C36B C35B Os 70.8(3)
C34B C35B Os 73.0(3)
C36B C35B H35B 120.0
C34B C35B H35B 120.0
Os C35B H35B 128.3
C37B C36B C35B 120.0
C37B C36B Os 70.9(3)
C35B C36B Os 74.0(3)
C37B C36B H36B 120.0
C35B C36B H36B 120.0
Os C36B H36B 127.0
C36B C37B C38B 120.0
C36B C37B C43B 119.9(10)
C38B C37B C43B 120.0(9)
C36B C37B Os 73.4(3)
C38B C37B Os 72.5(4)
C43B C37B Os 128.8(10)
C39B C38B C37B 120.0
C39B C38B Os 73.9(3)
C37B C38B Os 71.7(3)
C39B C38B H38B 120.0
C37B C38B H38B 120.0
Os C38B H38B 126.3
C38B C39B C34B 120.0
C38B C39B Os 70.7(3)
C34B C39B Os 73.8(3)
C38B C39B H39B 120.0
C34B C39B H39B 120.0
Os C39B H39B 127.6
C41B C40B C34B 113.5(12)
C41B C40B C42B 111.4(9)
C34B C40B C42B 113.6(13)
C41B C40B H40B 105.8
C34B C40B H40B 105.8
C42B C40B H40B 105.8
C35A C34A C39A 120.0
C35A C34A C40A 117.6(8)
C39A C34A C40A 122.3(8)
C35A C34A Os 75.3(3)
C39A C34A Os 69.8(3)
C40A C34A Os 130.9(8)
C36A C35A C34A 120.0
C36A C35A Os 73.9(3)
C34A C35A Os 69.1(3)
C36A C35A H35A 120.0
C34A C35A H35A 120.0
Os C35A H35A 129.4
C35A C36A C37A 120.0
C35A C36A Os 71.3(3)
C37A C36A Os 70.8(3)
C35A C36A H36A 120.0
C37A C36A H36A 120.0
Os C36A H36A 130.5
C38A C37A C36A 120.0
C38A C37A C43A 121.9(9)
C36A C37A C43A 118.0(9)
C38A C37A Os 69.0(3)
C36A C37A Os 74.3(3)
C43A C37A Os 132.7(10)
C37A C38A C39A 120.0
C37A C38A Os 75.2(3)
C39A C38A Os 70.2(3)
C37A C38A H38A 120.0
C39A C38A H38A 120.0
Os C38A H38A 126.4
C38A C39A C34A 120.0
C38A C39A Os 73.0(3)
C34A C39A Os 73.4(3)
C38A C39A H39A 120.0
C34A C39A H39A 120.0
Os C39A H39A 125.3
C42A C40A C41A 112.0(9)
C42A C40A C34A 113.5(13)
C41A C40A C34A 106.5(12)
C42A C40A H40A 108.2
C41A C40A H40A 108.2
C34A C40A H40A 108.2
C40A C41A H41A 109.5
C40A C41A H41B 109.5
H41A C41A H41B 109.5
C40A C41A H41C 109.5
H41A C41A H41C 109.5
H41B C41A H41C 109.5
C40A C42A H42A 109.5
C40A C42A H42B 109.5
H42A C42A H42B 109.5
C40A C42A H42C 109.5
H42A C42A H42C 109.5
H42B C42A H42C 109.5
C37A C43A H43A 109.5
C37A C43A H43B 109.5
H43A C43A H43B 109.5
C37A C43A H43C 109.5
H43A C43A H43C 109.5
H43B C43A H43C 109.5
F1 C44 F2 111.1(11)
F1 C44 F3 106.2(9)
F2 C44 F3 106.7(9)
F1 C44 S1 110.5(8)
F2 C44 S1 111.4(7)
F3 C44 S1 110.7(8)

loop_
_geom_bond_atom_site_label_1
_geom_bond_atom_site_label_2
_geom_bond_distance
Os C7 2.050(7)
Os B1B 2.108(9)
Os B1A 2.127(9)
Os C39A 2.182(11)
Os C38A 2.218(10)
Os C34A 2.228(9)
Os C37B 2.252(9)
Os C38B 2.262(10)
Os C36B 2.283(9)
Os C37A 2.297(9)
Os C39B 2.303(10)
Os C35A 2.307(9)
Os H01B 1.587(10)
Os H02B 1.587(10)
Os H01A 1.587(10)
Os H02A 1.586(10)
S1 O5A 1.411(7)
S1 O4A 1.419(7)
S1 O5B 1.430(7)
S1 O4B 1.437(7)
S1 O3A 1.466(8)
S1 O3B 1.481(7)
S1 C44 1.811(11)
F1 C44 1.304(11)
F2 C44 1.317(13)
F3 C44 1.348(12)
N1 C7 1.369(8)
N1 C8 1.389(9)
N1 C10 1.469(9)
N2 C7 1.385(9)
N2 C9 1.388(9)
N2 C22 1.447(9)
B1B O1B 1.360(9)
B1B O2B 1.365(8)
O1B C1B 1.434(8)
O2B C4B 1.446(8)
C1B C2B 1.526(8)
C1B C4B 1.541(7)
C1B C3B 1.543(8)
C2B H2B1 0.9800
C2B H2B2 0.9800
C2B H2B3 0.9800
C3B H3B1 0.9800
C3B H3B2 0.9800
C3B H3B3 0.9800
C4B C6B 1.528(8)
C4B C5B 1.540(8)
C5B H5B1 0.9800
C5B H5B2 0.9800
C5B H5B3 0.9800
C6B H6B1 0.9800
C6B H6B2 0.9800
C6B H6B3 0.9800
B1A O2A 1.379(8)
B1A O1A 1.380(9)
O1A C1A 1.426(8)
O2A C4A 1.447(8)
C1A C3A 1.516(8)
C1A C2A 1.543(8)
C1A C4A 1.554(7)
C2A H2A1 0.9800
C2A H2A2 0.9800
C2A H2A3 0.9800
C3A H3A1 0.9800
C3A H3A2 0.9800
C3A H3A3 0.9800
C4A C5A 1.514(8)
C4A C6A 1.527(8)
C5A H5A1 0.9800
C5A H5A2 0.9800
C5A H5A3 0.9800
C6A H6A1 0.9800
C6A H6A2 0.9800
C6A H6A3 0.9800
C8 C9 1.316(11)
C8 H8 0.9500
C9 H9 0.9500
C10 C18 1.395(11)
C10 C11 1.403(10)
C11 C15 1.380(12)
C11 C12B 1.499(9)
C11 C12A 1.514(9)
C12B C14B 1.508(10)
C12B C13B 1.516(9)
C12B H12B 1.0000
C13B H13D 0.9800
C13B H13E 0.9800
C13B H13F 0.9800
C14B H14D 0.9800
C14B H14E 0.9800
C14B H14F 0.9800
C12A C14A 1.511(9)
C12A C13A 1.514(9)
C12A H12A 1.0000
C13A H13A 0.9800
C13A H13B 0.9800
C13A H13C 0.9800
C14A H14A 0.9800
C14A H14B 0.9800
C14A H14C 0.9800
C15 C16 1.370(13)
C15 H15 0.9500
C16 C17 1.381(12)
C16 H16 0.9500
C17 C18 1.393(11)
C17 H17 0.9500
C18 C19 1.534(11)
C19 C21 1.509(14)
C19 C20 1.552(14)
C19 H19 1.0000
C20 H20A 0.9800
C20 H20B 0.9800
C20 H20C 0.9800
C21 H21A 0.9800
C21 H21B 0.9800
C21 H21C 0.9800
C22 C30 1.404(11)
C22 C23 1.411(10)
C23 C27 1.390(13)
C23 C24 1.503(11)
C24 C25 1.524(12)
C24 C26 1.545(14)
C24 H24 1.0000
C25 H25A 0.9800
C25 H25B 0.9800
C25 H25C 0.9800
C26 H26A 0.9800
C26 H26B 0.9800
C26 H26C 0.9800
C27 C28 1.381(14)
C27 H27 0.9500
C28 C29 1.374(12)
C28 H28 0.9500
C29 C30 1.393(11)
C29 H29 0.9500
C30 C31 1.518(10)
C31 C33 1.509(13)
C31 C32 1.515(11)
C31 H31 1.0000
C32 H32A 0.9800
C32 H32B 0.9800
C32 H32C 0.9800
C33 H33A 0.9800
C33 H33B 0.9800
C33 H33C 0.9800
C34B C35B 1.3900
C34B C39B 1.3900
C34B C40B 1.509(9)
C35B C36B 1.3900
C35B H35B 0.9500
C36B C37B 1.3900
C36B H36B 0.9500
C37B C38B 1.3900
C37B C43B 1.516(9)
C38B C39B 1.3900
C38B H38B 0.9500
C39B H39B 0.9500
C40B C41B 1.501(9)
C40B C42B 1.520(9)
C40B H40B 1.0000
C41B H41D 0.9800
C41B H41E 0.9800
C41B H41F 0.9800
C42B H42D 0.9800
C42B H42E 0.9800
C42B H42F 0.9800
C43B H43D 0.9800
C43B H43E 0.9800
C43B H43F 0.9800
C34A C35A 1.3900
C34A C39A 1.3900
C34A C40A 1.513(9)
C35A C36A 1.3900
C35A H35A 0.9500
C36A C37A 1.3900
C36A H36A 0.9500
C37A C38A 1.3900
C37A C43A 1.513(9)
C38A C39A 1.3900
C38A H38A 0.9500
C39A H39A 0.9500
C40A C42A 1.502(9)
C40A C41A 1.512(9)
C40A H40A 1.0000
C41A H41A 0.9800
C41A H41B 0.9800
C41A H41C 0.9800
C42A H42A 0.9800
C42A H42B 0.9800
C42A H42C 0.9800
C43A H43A 0.9800
C43A H43B 0.9800
C43A H43C 0.9800
